data_1555578
loop_
_publ_author_name
'Li, Chao'
'Jiang, Kun'
'Ouyang, Qin'
'Liu, Tian-Yu'
'Chen, Ying-Chun'

_publ_section_title
;
 [3 + 1]- and [3 + 2]-Cycloadditions of Azaoxyallyl Cations and Sulfur
 Ylides.
;
_journal_issue 11
_journal_name_full 'Organic letters'
_journal_page_first 2738
_journal_page_last 2741
_journal_paper_doi 10.1021/acs.orglett.6b01194
_journal_volume 18
_journal_year 2016
_chemical_formula_moiety 'C23 H19 N O3'
_chemical_formula_sum 'C24 H19 N0.25 O3'
_chemical_formula_weight 358.89
_space_group_crystal_system orthorhombic
_space_group_IT_number 29
_space_group_name_Hall 'P 2c -2ac'
_space_group_name_H-M_alt 'P c a 21'
_atom_sites_solution_hydrogens geom
_atom_sites_solution_primary direct
_audit_creation_date 2016-03-08
_audit_creation_method
;
Olex2 1.2
(compiled 2014.06.23 svn.r2946 for OlexSys, GUI svn.r4855)
;
_cell_angle_alpha 90
_cell_angle_beta 90
_cell_angle_gamma 90
_cell_formula_units_Z 4
_cell_length_a 20.6513(13)
_cell_length_b 5.9284(4)
_cell_length_c 14.7885(9)
_cell_measurement_reflns_used 12665
_cell_measurement_temperature 290.56(10)
_cell_measurement_theta_max 25.7120
_cell_measurement_theta_min 3.9710
_cell_volume 1810.5(2)
_computing_cell_refinement
;
CrysAlisPro, Agilent Technologies,
Version 1.171.37.35 (release 13-08-2014 CrysAlis171 .NET)
(compiled Aug 13 2014,18:06:01)
;
_computing_data_collection
;
CrysAlisPro, Agilent Technologies,
Version 1.171.37.35 (release 13-08-2014 CrysAlis171 .NET)
(compiled Aug 13 2014,18:06:01)
;
_computing_data_reduction
;
CrysAlisPro, Agilent Technologies,
Version 1.171.37.35 (release 13-08-2014 CrysAlis171 .NET)
(compiled Aug 13 2014,18:06:01)
;
_computing_molecular_graphics 'Olex2 (Dolomanov et al., 2009)'
_computing_publication_material 'Olex2 (Dolomanov et al., 2009)'
_computing_structure_refinement 'ShelXL (Sheldrick, 2008)'
_computing_structure_solution 'ShelXS (Sheldrick, 2008)'
_diffrn_ambient_environment air
_diffrn_ambient_temperature 290.56(10)
_diffrn_detector 'CCD plate'
_diffrn_detector_area_resol_mean 8.0243
_diffrn_detector_type EosS2
_diffrn_measured_fraction_theta_full 0.991
_diffrn_measured_fraction_theta_max 0.927
_diffrn_measurement_details
;
#__ type_ start__ end____ width___ exp.time_
  1 omega  -79.00    9.00   1.0000    6.6700
omega____ theta____ kappa____ phi______ frames
    -       -9.4283  -38.0000   60.0000 88

#__ type_ start__ end____ width___ exp.time_
  2 omega  -20.00   30.00   1.0000    6.6700
omega____ theta____ kappa____ phi______ frames
    -       -9.4283  -99.0000  -30.0000 50

#__ type_ start__ end____ width___ exp.time_
  3 omega  -20.00   50.00   1.0000    6.6700
omega____ theta____ kappa____ phi______ frames
    -       11.0689  -99.0000  120.0000 70

#__ type_ start__ end____ width___ exp.time_
  4 omega   -6.00   78.00   1.0000    6.6700
omega____ theta____ kappa____ phi______ frames
    -       11.0689   57.0000  -30.0000 84

#__ type_ start__ end____ width___ exp.time_
  5 omega  -18.00   82.00   1.0000    6.6700
omega____ theta____ kappa____ phi______ frames
    -       11.0689   19.0000  -90.0000 100

#__ type_ start__ end____ width___ exp.time_
  6 omega  -20.00   50.00   1.0000    6.6700
omega____ theta____ kappa____ phi______ frames
    -       11.0689  -99.0000  -30.0000 70

#__ type_ start__ end____ width___ exp.time_
  7 omega  -56.00   28.00   1.0000    6.6700
omega____ theta____ kappa____ phi______ frames
    -       11.0689  -57.0000  150.0000 84

#__ type_ start__ end____ width___ exp.time_
  8 omega  -20.00   50.00   1.0000    6.6700
omega____ theta____ kappa____ phi______ frames
    -       11.0689  -99.0000   90.0000 70

#__ type_ start__ end____ width___ exp.time_
  9 omega  -20.00   50.00   1.0000    6.6700
omega____ theta____ kappa____ phi______ frames
    -       11.0689  -99.0000 -120.0000 70

#__ type_ start__ end____ width___ exp.time_
 10 omega  -56.00   28.00   1.0000    6.6700
omega____ theta____ kappa____ phi______ frames
    -       11.0689  -57.0000 -150.0000 84

#__ type_ start__ end____ width___ exp.time_
 11 omega   -6.00   68.00   1.0000    6.6700
omega____ theta____ kappa____ phi______ frames
    -       11.0689   57.0000  150.0000 74
;
_diffrn_measurement_device 'four-circle diffractometer'
_diffrn_measurement_device_type 'SuperNova, Dual, Cu at zero, EosS2'
_diffrn_measurement_method '\w scans'
_diffrn_orient_matrix_UB_11 -0.0282164000
_diffrn_orient_matrix_UB_12 -0.0552441000
_diffrn_orient_matrix_UB_13 0.0159247000
_diffrn_orient_matrix_UB_21 -0.0157040000
_diffrn_orient_matrix_UB_22 0.0231036000
_diffrn_orient_matrix_UB_23 -0.0416383000
_diffrn_orient_matrix_UB_31 0.0115424000
_diffrn_orient_matrix_UB_32 -0.1037350000
_diffrn_orient_matrix_UB_33 -0.0177457000
_diffrn_radiation_monochromator mirror
_diffrn_radiation_probe x-ray
_diffrn_radiation_type MoK\a
_diffrn_radiation_wavelength 0.71073
_diffrn_reflns_av_R_equivalents 0.0394
_diffrn_reflns_av_unetI/netI 0.0229
_diffrn_reflns_Laue_measured_fraction_full 0.991
_diffrn_reflns_Laue_measured_fraction_max 0.927
_diffrn_reflns_limit_h_max 24
_diffrn_reflns_limit_h_min -23
_diffrn_reflns_limit_k_max 7
_diffrn_reflns_limit_k_min -7
_diffrn_reflns_limit_l_max 17
_diffrn_reflns_limit_l_min -18
_diffrn_reflns_number 27056
_diffrn_reflns_point_group_measured_fraction_full 0.986
_diffrn_reflns_point_group_measured_fraction_max 0.893
_diffrn_reflns_theta_full 25.242
_diffrn_reflns_theta_max 27.082
_diffrn_reflns_theta_min 3.437
_diffrn_source 'SuperNova (Mo) X-ray Source'
_exptl_absorpt_coefficient_mu 0.086
_exptl_absorpt_correction_T_max 1.00000
_exptl_absorpt_correction_T_min 0.41096
_exptl_absorpt_correction_type multi-scan
_exptl_absorpt_process_details
;
CrysAlisPro, Agilent Technologies,
Version 1.171.37.35 (release 13-08-2014 CrysAlis171 .NET)
(compiled Aug 13 2014,18:06:01)
Empirical absorption correction using spherical harmonics,
 implemented in SCALE3 ABSPACK scaling algorithm.
;
_exptl_crystal_colour 'clear light colourless'
_exptl_crystal_colour_lustre clear
_exptl_crystal_colour_modifier light
_exptl_crystal_colour_primary colourless
_exptl_crystal_density_diffrn 1.317
_exptl_crystal_description block
_exptl_crystal_F_000 755
_exptl_crystal_size_max 0.16
_exptl_crystal_size_mid 0.15
_exptl_crystal_size_min 0.14
_refine_diff_density_max 0.159
_refine_diff_density_min -0.235
_refine_diff_density_rms 0.049
_refine_ls_abs_structure_details
;
 Flack x determined using 1406 quotients [(I+)-(I-)]/[(I+)+(I-)]
 (Parsons, Flack and Wagner, Acta Cryst. B69 (2013) 249-259).
;
_refine_ls_abs_structure_Flack 0.2(4)
_refine_ls_extinction_method none
_refine_ls_goodness_of_fit_ref 1.097
_refine_ls_hydrogen_treatment constr
_refine_ls_matrix_type full
_refine_ls_number_parameters 245
_refine_ls_number_reflns 3577
_refine_ls_number_restraints 1
_refine_ls_restrained_S_all 1.097
_refine_ls_R_factor_all 0.0416
_refine_ls_R_factor_gt 0.0375
_refine_ls_shift/su_max 0.000
_refine_ls_shift/su_mean 0.000
_refine_ls_structure_factor_coef Fsqd
_refine_ls_weighting_details 'w=1/[\s^2^(Fo^2^)+(0.0465P)^2^+0.1053P] where P=(Fo^2^+2Fc^2^)/3'
_refine_ls_weighting_scheme calc
_refine_ls_wR_factor_gt 0.0824
_refine_ls_wR_factor_ref 0.0843
_reflns_Friedel_coverage 0.852
_reflns_Friedel_fraction_full 0.980
_reflns_Friedel_fraction_max 0.857
_reflns_number_gt 3307
_reflns_number_total 3577
_reflns_threshold_expression 'I > 2\s(I)'
_cod_data_source_file ol6b01194_si_003.cif
_cod_data_source_block 5a
_cod_original_cell_volume 1810.56(19)
_cod_database_code 1555578
_shelxl_version_number 2014-1
_chemical_oxdiff_formula 'C1 H1 O1 N1'
_shelx_space_group_comment
;
The symmetry employed for this shelxl refinement is uniquely defined
by the following loop, which should always be used as a source of
symmetry information in preference to the above space-group names.
They are only intended as comments.
;
_reflns_odcompleteness_completeness 99.36
_reflns_odcompleteness_iscentric 1
_reflns_odcompleteness_theta 23.21
_olex2_refinement_description
;
1. Fixed Uiso
 At 1.2 times of:
  All C(H) groups, All C(H,H) groups
 At 1.5 times of:
  All O(H) groups
2.a Secondary CH2 refined with riding coordinates:
 C19(H19A,H19B)
2.b Aromatic/amide H refined with riding coordinates:
 C8(H8), C4(H4), C2(H2), C17(H17), C6(H6), C16(H16), C21(H21), C5(H5), C3(H3),
 C24(H24), C15(H15), C22(H22), C25(H25), C13(H13), C14(H14), C23(H23)
2.c Idealised tetrahedral OH refined as rotating group:
 O27(H27)
;
_olex2_date_sample_data_collection 1442627140.06
_olex2_submission_special_instructions 'No special instructions were received'

loop_
_space_group_symop_operation_xyz
'x, y, z'
'-x, -y, z+1/2'
'-x+1/2, y, z+1/2'
'x+1/2, -y, z'

loop_
_atom_site_label
_atom_site_type_symbol
_atom_site_fract_x
_atom_site_fract_y
_atom_site_fract_z
_atom_site_U_iso_or_equiv
_atom_site_adp_type
_atom_site_occupancy
_atom_site_site_symmetry_order
_atom_site_calc_flag
_atom_site_refinement_flags_posn
O26 O 0.55530(8) 0.0890(3) 0.95756(11) 0.0414(4) Uani 1 1 d .
O18 O 0.43684(7) 0.3029(3) 0.97718(10) 0.0376(4) Uani 1 1 d .
C7 C 0.60131(10) 0.4057(3) 1.04472(14) 0.0309(5) Uani 1 1 d .
O27 O 0.47358(8) 0.7746(3) 1.03912(13) 0.0466(4) Uani 1 1 d .
H27 H 0.5003 0.8348 1.0059 0.070 Uiso 1 1 calc GR
C8 C 0.57105(11) 0.5744(3) 1.08766(16) 0.0343(5) Uani 1 1 d .
H8 H 0.5923 0.6811 1.1230 0.041 Uiso 1 1 calc R
C20 C 0.37403(11) 0.2499(4) 0.84268(14) 0.0371(5) Uani 1 1 d .
C11 C 0.55022(10) 0.2691(3) 0.99695(14) 0.0308(4) Uani 1 1 d .
N10 N 0.49549(8) 0.3896(3) 1.00618(13) 0.0351(4) Uani 1 1 d .
C4 C 0.39711(13) 0.4036(5) 1.31754(18) 0.0530(7) Uani 1 1 d .
H4 H 0.3755 0.3673 1.3707 0.064 Uiso 1 1 calc R
C9 C 0.49885(11) 0.5726(3) 1.07257(16) 0.0335(5) Uani 1 1 d .
C12 C 0.67100(10) 0.3567(4) 1.04071(14) 0.0342(5) Uani 1 1 d .
C2 C 0.42276(12) 0.6702(4) 1.20129(17) 0.0440(6) Uani 1 1 d .
H2 H 0.4185 0.8139 1.1768 0.053 Uiso 1 1 calc R
C17 C 0.69460(12) 0.1552(4) 1.00486(18) 0.0494(6) Uani 1 1 d .
H17 H 0.6659 0.0483 0.9823 0.059 Uiso 1 1 calc R
C6 C 0.46794(12) 0.3010(4) 1.19696(17) 0.0454(6) Uani 1 1 d .
H6 H 0.4940 0.1936 1.1691 0.054 Uiso 1 1 calc R
C1 C 0.46167(10) 0.5117(4) 1.15898(15) 0.0333(5) Uani 1 1 d .
C16 C 0.76047(13) 0.1132(5) 1.0027(2) 0.0577(7) Uani 1 1 d .
H16 H 0.7757 -0.0223 0.9793 0.069 Uiso 1 1 calc R
C21 C 0.31053(12) 0.3137(4) 0.82829(18) 0.0479(6) Uani 1 1 d .
H21 H 0.2954 0.4508 0.8503 0.057 Uiso 1 1 calc R
C5 C 0.43587(14) 0.2474(4) 1.27621(18) 0.0524(7) Uani 1 1 d .
H5 H 0.4407 0.1047 1.3015 0.063 Uiso 1 1 calc R
C3 C 0.39024(13) 0.6143(5) 1.28018(19) 0.0542(7) Uani 1 1 d .
H3 H 0.3636 0.7202 1.3080 0.065 Uiso 1 1 calc R
C24 C 0.35394(16) -0.0961(5) 0.76309(19) 0.0608(8) Uani 1 1 d .
H24 H 0.3689 -0.2335 0.7412 0.073 Uiso 1 1 calc R
C15 C 0.80342(13) 0.2698(6) 1.0348(2) 0.0585(7) Uani 1 1 d .
H15 H 0.8477 0.2409 1.0332 0.070 Uiso 1 1 calc R
C22 C 0.26944(14) 0.1706(6) 0.7804(2) 0.0625(8) Uani 1 1 d .
H22 H 0.2268 0.2136 0.7700 0.075 Uiso 1 1 calc R
C25 C 0.39471(13) 0.0440(4) 0.81035(19) 0.0511(6) Uani 1 1 d .
H25 H 0.4372 -0.0010 0.8208 0.061 Uiso 1 1 calc R
C19 C 0.42059(13) 0.4040(4) 0.89050(17) 0.0465(6) Uani 1 1 d .
H19A H 0.4594 0.4236 0.8544 0.056 Uiso 1 1 calc R
H19B H 0.4009 0.5508 0.8997 0.056 Uiso 1 1 calc R
C13 C 0.71525(12) 0.5134(5) 1.0722(2) 0.0494(6) Uani 1 1 d .
H13 H 0.7006 0.6499 1.0956 0.059 Uiso 1 1 calc R
C14 C 0.78083(13) 0.4694(5) 1.0695(2) 0.0618(8) Uani 1 1 d .
H14 H 0.8100 0.5760 1.0913 0.074 Uiso 1 1 calc R
C23 C 0.29112(15) -0.0323(5) 0.7485(2) 0.0618(8) Uani 1 1 d .
H23 H 0.2632 -0.1268 0.7168 0.074 Uiso 1 1 calc R

loop_
_atom_site_aniso_label
_atom_site_aniso_U_11
_atom_site_aniso_U_22
_atom_site_aniso_U_33
_atom_site_aniso_U_23
_atom_site_aniso_U_13
_atom_site_aniso_U_12
O26 0.0421(9) 0.0371(9) 0.0451(9) -0.0106(7) 0.0067(7) -0.0085(7)
O18 0.0309(8) 0.0465(8) 0.0353(8) 0.0046(7) -0.0055(6) -0.0111(6)
C7 0.0320(11) 0.0324(11) 0.0282(10) 0.0034(9) 0.0009(9) -0.0043(8)
O27 0.0413(9) 0.0373(9) 0.0612(11) 0.0143(8) 0.0090(8) 0.0034(7)
C8 0.0348(12) 0.0338(11) 0.0345(11) -0.0040(10) 0.0001(9) -0.0061(9)
C20 0.0370(13) 0.0438(12) 0.0305(11) 0.0058(9) -0.0046(9) -0.0038(9)
C11 0.0340(11) 0.0339(11) 0.0245(10) 0.0030(9) 0.0029(9) -0.0060(8)
N10 0.0282(9) 0.0422(9) 0.0349(9) -0.0053(8) -0.0018(7) -0.0045(7)
C4 0.0537(16) 0.0724(18) 0.0329(12) -0.0081(13) 0.0054(11) -0.0212(13)
C9 0.0325(11) 0.0295(11) 0.0385(12) -0.0005(9) 0.0009(8) -0.0015(8)
C12 0.0330(11) 0.0402(12) 0.0293(10) 0.0042(9) 0.0023(9) -0.0013(9)
C2 0.0455(13) 0.0422(13) 0.0442(14) -0.0082(11) 0.0009(11) 0.0009(10)
C17 0.0403(13) 0.0568(15) 0.0510(15) -0.0142(13) -0.0017(12) 0.0044(11)
C6 0.0542(15) 0.0392(13) 0.0428(14) -0.0007(11) 0.0056(11) 0.0007(10)
C1 0.0292(11) 0.0352(11) 0.0354(11) -0.0058(9) 0.0004(8) -0.0069(8)
C16 0.0454(15) 0.0737(17) 0.0540(15) -0.0098(14) 0.0042(13) 0.0173(13)
C21 0.0445(15) 0.0541(15) 0.0450(14) 0.0000(12) -0.0050(11) 0.0046(11)
C5 0.0652(18) 0.0506(15) 0.0414(14) 0.0068(12) 0.0043(13) -0.0128(13)
C3 0.0502(16) 0.0675(18) 0.0448(14) -0.0189(14) 0.0071(12) 0.0030(13)
C24 0.081(2) 0.0534(16) 0.0478(16) -0.0090(13) -0.0073(15) 0.0005(14)
C15 0.0328(13) 0.090(2) 0.0523(15) 0.0088(15) 0.0060(12) 0.0062(13)
C22 0.0368(15) 0.095(2) 0.0556(16) 0.0051(17) -0.0129(13) -0.0010(13)
C25 0.0481(15) 0.0567(15) 0.0485(15) -0.0019(13) -0.0039(12) 0.0070(12)
C19 0.0499(14) 0.0495(14) 0.0402(13) 0.0111(11) -0.0110(11) -0.0111(11)
C13 0.0369(14) 0.0477(14) 0.0636(17) -0.0016(13) -0.0022(11) -0.0045(10)
C14 0.0366(14) 0.0721(19) 0.077(2) 0.0015(16) -0.0055(13) -0.0101(13)
C23 0.071(2) 0.0683(18) 0.0462(15) -0.0050(14) -0.0133(14) -0.0252(16)

loop_
_atom_type_symbol
_atom_type_description
_atom_type_scat_dispersion_real
_atom_type_scat_dispersion_imag
_atom_type_scat_source
C C 0.0033 0.0016 'International Tables Vol C Tables 4.2.6.8 and 6.1.1.4'
H H 0.0000 0.0000 'International Tables Vol C Tables 4.2.6.8 and 6.1.1.4'
O O 0.0106 0.0060 'International Tables Vol C Tables 4.2.6.8 and 6.1.1.4'
N N 0.0061 0.0033 'International Tables Vol C Tables 4.2.6.8 and 6.1.1.4'

loop_
_geom_angle_atom_site_label_1
_geom_angle_atom_site_label_2
_geom_angle_atom_site_label_3
_geom_angle
N10 O18 C19 108.79(16)
C8 C7 C11 107.28(18)
C8 C7 C12 128.6(2)
C12 C7 C11 124.13(19)
C7 C8 C9 112.71(19)
C21 C20 C19 120.9(2)
C25 C20 C21 118.9(2)
C25 C20 C19 120.2(2)
O26 C11 C7 129.3(2)
O26 C11 N10 125.8(2)
N10 C11 C7 104.82(17)
O18 N10 C9 121.62(16)
C11 N10 O18 120.47(17)
C11 N10 C9 114.95(17)
C5 C4 C3 119.8(2)
O27 C9 C8 114.57(17)
O27 C9 N10 112.32(19)
O27 C9 C1 108.04(18)
C8 C9 C1 111.93(19)
N10 C9 C8 98.70(16)
N10 C9 C1 111.13(16)
C17 C12 C7 121.8(2)
C13 C12 C7 120.0(2)
C13 C12 C17 118.2(2)
C1 C2 C3 119.9(2)
C16 C17 C12 120.4(2)
C1 C6 C5 120.6(2)
C2 C1 C9 120.5(2)
C6 C1 C9 120.4(2)
C6 C1 C2 119.1(2)
C15 C16 C17 120.5(3)
C20 C21 C22 119.3(2)
C4 C5 C6 120.2(2)
C4 C3 C2 120.4(2)
C23 C24 C25 119.6(3)
C16 C15 C14 119.6(3)
C23 C22 C21 120.8(3)
C24 C25 C20 121.4(3)
O18 C19 C20 108.16(18)
C14 C13 C12 120.8(3)
C15 C14 C13 120.5(3)
C22 C23 C24 119.9(2)

loop_
_geom_bond_atom_site_label_1
_geom_bond_atom_site_label_2
_geom_bond_distance
O26 C11 1.221(3)
O18 N10 1.384(2)
O18 C19 1.454(3)
C7 C8 1.339(3)
C7 C11 1.506(3)
C7 C12 1.469(3)
O27 C9 1.397(3)
C8 C9 1.508(3)
C20 C21 1.381(3)
C20 C25 1.379(4)
C20 C19 1.503(3)
C11 N10 1.344(3)
N10 C9 1.465(3)
C4 C5 1.368(4)
C4 C3 1.373(4)
C9 C1 1.534(3)
C12 C17 1.395(3)
C12 C13 1.384(3)
C2 C1 1.385(3)
C2 C3 1.386(4)
C17 C16 1.383(4)
C6 C1 1.376(3)
C6 C5 1.383(4)
C16 C15 1.369(4)
C21 C22 1.393(4)
C24 C25 1.374(4)
C24 C23 1.368(4)
C15 C14 1.372(5)
C22 C23 1.368(4)
C13 C14 1.380(4)
